data_7013932
loop_
_publ_author_name
'Jain, Sneh L.'
'Bhattacharyya, Pravat'
'Milton, Heather L.'
'Slawin, Alexandra M. Z.'
'Crayston, Joe A.'
'Woollins, J. Derek'

_publ_section_title
;
 New pyridine carboxamide ligands and their complexation to copper(II).
 X-Ray crystal structures of mono-, di, tri- and tetranuclear copper
 complexes.
;
_journal_issue 6
_journal_name_full 'Dalton transactions (Cambridge, England : 2003)'
_journal_page_first 862
_journal_page_last 871
_journal_paper_doi 10.1039/b316519a
_journal_year 2004
_chemical_formula_moiety 'C19 H16 N4 O2'
_chemical_formula_sum 'C19 H16 N4 O2'
_chemical_formula_weight 332.36
_chemical_name_systematic
;
?
;
_space_group_IT_number 15
_symmetry_cell_setting monoclinic
_symmetry_space_group_name_Hall '-C 2yc'
_symmetry_space_group_name_H-M 'C 1 2/c 1'
_atom_sites_solution_hydrogens geom
_atom_sites_solution_primary direct
_atom_sites_solution_secondary difmap
_audit_creation_method SHELXL-97
_cell_angle_alpha 90.00
_cell_angle_beta 115.623(3)
_cell_angle_gamma 90.00
_cell_formula_units_Z 8
_cell_length_a 24.893(5)
_cell_length_b 9.1295(18)
_cell_length_c 16.445(3)
_cell_measurement_reflns_used 71
_cell_measurement_temperature 125(2)
_cell_measurement_theta_max 28
_cell_measurement_theta_min 12
_cell_volume 3369.8(11)
_computing_cell_refinement 'Bruker SMART'
_computing_data_collection 'Bruker SMART'
_computing_data_reduction 'Bruker SHELXTL'
_computing_molecular_graphics 'Bruker SHELXTL'
_computing_publication_material 'Bruker SHELXTL'
_computing_structure_refinement 'SHELXL-97 (Sheldrick, 1997)'
_computing_structure_solution 'SHELXS-97 (Sheldrick, 1990)'
_diffrn_ambient_temperature 125(2)
_diffrn_detector_area_resol_mean 0.9
_diffrn_measured_fraction_theta_full 0.976
_diffrn_measured_fraction_theta_max 0.976
_diffrn_measurement_device_type 'CCD area detector'
_diffrn_measurement_method 'phi and omega scans'
_diffrn_radiation_monochromator graphite
_diffrn_radiation_source 'fine-focus sealed tube'
_diffrn_radiation_type MoK\a
_diffrn_radiation_wavelength 0.71073
_diffrn_reflns_av_R_equivalents 0.0237
_diffrn_reflns_av_sigmaI/netI 0.0237
_diffrn_reflns_limit_h_max 27
_diffrn_reflns_limit_h_min -23
_diffrn_reflns_limit_k_max 9
_diffrn_reflns_limit_k_min -10
_diffrn_reflns_limit_l_max 14
_diffrn_reflns_limit_l_min -18
_diffrn_reflns_number 6961
_diffrn_reflns_theta_full 23.33
_diffrn_reflns_theta_max 23.33
_diffrn_reflns_theta_min 1.81
_exptl_absorpt_coefficient_mu 0.088
_exptl_absorpt_correction_T_max 1.00000
_exptl_absorpt_correction_T_min 0.725780
_exptl_absorpt_correction_type multi-scan
_exptl_crystal_colour colourless
_exptl_crystal_density_diffrn 1.310
_exptl_crystal_density_method 'not measured'
_exptl_crystal_description prism
_exptl_crystal_F_000 1392
_exptl_crystal_size_max 0.30
_exptl_crystal_size_mid 0.20
_exptl_crystal_size_min 0.20
_refine_diff_density_max 0.216
_refine_diff_density_min -0.170
_refine_diff_density_rms 0.038
_refine_ls_extinction_coef 0.0030(5)
_refine_ls_extinction_expression Fc^*^=kFc[1+0.001xFc^2^\l^3^/sin(2\q)]^-1/4^
_refine_ls_extinction_method SHELXL
_refine_ls_goodness_of_fit_ref 1.024
_refine_ls_hydrogen_treatment mixed
_refine_ls_matrix_type full
_refine_ls_number_parameters 246
_refine_ls_number_reflns 2386
_refine_ls_number_restraints 2
_refine_ls_restrained_S_all 1.024
_refine_ls_R_factor_all 0.0499
_refine_ls_R_factor_gt 0.0362
_refine_ls_shift/su_max 0.006
_refine_ls_shift/su_mean 0.001
_refine_ls_structure_factor_coef Fsqd
_refine_ls_weighting_details 'calc w=1/[\s^2^(Fo^2^)+(0.0640P)^2^+0.4333P] where P=(Fo^2^+2Fc^2^)/3'
_refine_ls_weighting_scheme calc
_refine_ls_wR_factor_gt 0.0912
_refine_ls_wR_factor_ref 0.0977
_reflns_number_gt 1906
_reflns_number_total 2386
_reflns_threshold_expression >2sigma(I)
_cod_data_source_file b316519a.txt
_cod_data_source_block H2L12
_cod_depositor_comments
;
The following automatic conversions were performed:
'_symmetry_cell_setting' value 'Monoclinic' changed to 'monoclinic'
according to '/home/saulius/struct/CIF-dictionaries/cif_core.dic'
dictionary named 'cif_core.dic' version 2.4.1 from
2010-06-29.

'_exptl_absorpt_correction_type' value 'MULTISCAN' changed to
'multi-scan' according to
'/home/saulius/struct/CIF-dictionaries/cif_core.dic' dictionary named
'cif_core.dic' version 2.4.1 from 2010-06-29.

Automatic conversion script
Id: cif_fix_enum 1527 2010-12-29 10:47:43Z saulius 
;
_cod_original_sg_symbol_H-M C2/c
_cod_database_code 7013932

loop_
_symmetry_equiv_pos_as_xyz
'x, y, z'
'-x, y, -z+1/2'
'x+1/2, y+1/2, z'
'-x+1/2, y+1/2, -z+1/2'
'-x, -y, -z'
'x, -y, z-1/2'
'-x+1/2, -y+1/2, -z'
'x+1/2, -y+1/2, z-1/2'

loop_
_atom_site_label
_atom_site_type_symbol
_atom_site_fract_x
_atom_site_fract_y
_atom_site_fract_z
_atom_site_U_iso_or_equiv
_atom_site_adp_type
_atom_site_occupancy
_atom_site_symmetry_multiplicity
_atom_site_calc_flag
_atom_site_refinement_flags
_atom_site_disorder_assembly
_atom_site_disorder_group
N1 N 0.41785(6) 0.38249(16) 0.23016(9) 0.0332(4) Uani 1 1 d . . .
C2 C 0.37034(7) 0.46019(18) 0.22219(11) 0.0294(4) Uani 1 1 d . . .
C3 C 0.36328(7) 0.5151(2) 0.29523(12) 0.0383(5) Uani 1 1 d . . .
H3A H 0.3293 0.5718 0.2867 0.046 Uiso 1 1 calc R . .
C4 C 0.40664(8) 0.4859(2) 0.38094(12) 0.0421(5) Uani 1 1 d . . .
H4A H 0.4029 0.5216 0.4325 0.051 Uiso 1 1 calc R . .
C5 C 0.45520(7) 0.4043(2) 0.39020(12) 0.0362(4) Uani 1 1 d . . .
H5A H 0.4854 0.3811 0.4484 0.043 Uiso 1 1 calc R . .
C6 C 0.45950(7) 0.35669(19) 0.31399(11) 0.0338(4) Uani 1 1 d . . .
H6A H 0.4938 0.3025 0.3211 0.041 Uiso 1 1 calc R . .
C7 C 0.32210(7) 0.48151(18) 0.12857(11) 0.0302(4) Uani 1 1 d . . .
O7 O 0.27745(5) 0.55368(13) 0.11466(8) 0.0384(3) Uani 1 1 d . . .
N8 N 0.33267(6) 0.41273(15) 0.06416(9) 0.0310(4) Uani 1 1 d D . .
H8 H 0.3702(4) 0.3587(16) 0.0846(10) 0.037(5) Uiso 1 1 d D . .
C9 C 0.29308(7) 0.4056(2) -0.02865(11) 0.0326(4) Uani 1 1 d . . .
C10 C 0.29059(7) 0.27742(19) -0.07664(10) 0.0316(4) Uani 1 1 d . . .
C11 C 0.25078(7) 0.2691(2) -0.16775(11) 0.0417(5) Uani 1 1 d . . .
H11A H 0.2494 0.1827 -0.2009 0.050 Uiso 1 1 calc R . .
C12 C 0.21303(7) 0.3857(3) -0.21081(13) 0.0509(6) Uani 1 1 d . . .
C13 C 0.21607(9) 0.5128(3) -0.16260(14) 0.0548(6) Uani 1 1 d . . .
C14 C 0.25633(8) 0.5221(2) -0.07298(12) 0.0461(5) Uani 1 1 d . . .
H14A H 0.2589 0.6104 -0.0409 0.055 Uiso 1 1 calc R . .
N15 N 0.32485(6) 0.15087(16) -0.03502(8) 0.0301(4) Uani 1 1 d D . .
H15 H 0.3040(8) 0.0567(10) -0.0460(12) 0.050(6) Uiso 1 1 d D . .
C16 C 0.38467(7) 0.14640(18) 0.01005(10) 0.0277(4) Uani 1 1 d . . .
O16 O 0.41646(5) 0.25560(13) 0.02393(7) 0.0349(3) Uani 1 1 d . . .
C17 C 0.41080(7) -0.00076(19) 0.04448(10) 0.0313(4) Uani 1 1 d . . .
N18 N 0.37283(7) -0.11003(18) 0.03047(12) 0.0501(5) Uani 1 1 d . . .
C19 C 0.39572(11) -0.2413(2) 0.06255(17) 0.0656(7) Uani 1 1 d . . .
H19A H 0.3689 -0.3207 0.0525 0.079 Uiso 1 1 calc R . .
C20 C 0.45468(11) -0.2684(2) 0.10841(15) 0.0618(6) Uani 1 1 d . . .
H20A H 0.4688 -0.3635 0.1312 0.074 Uiso 1 1 calc R . .
C21 C 0.49321(10) -0.1557(3) 0.12095(16) 0.0656(7) Uani 1 1 d . . .
H21A H 0.5350 -0.1716 0.1517 0.079 Uiso 1 1 calc R . .
C22 C 0.47133(8) -0.0184(2) 0.08888(13) 0.0487(5) Uani 1 1 d . . .
H22A H 0.4975 0.0618 0.0973 0.058 Uiso 1 1 calc R . .
C23A C 0.16923(12) 0.3878(3) -0.30465(16) 0.0423(7) Uani 0.65 1 d P . .
H23A H 0.1882 0.3573 -0.3432 0.063 Uiso 0.65 1 calc PR . .
H23B H 0.1533 0.4871 -0.3211 0.063 Uiso 0.65 1 calc PR . .
H23C H 0.1367 0.3203 -0.3128 0.063 Uiso 0.65 1 calc PR . .
C23B C 0.1671(3) 0.5986(6) -0.2200(4) 0.0470(14) Uani 0.35 1 d P . .
H23D H 0.1312 0.5674 -0.2142 0.070 Uiso 0.35 1 calc PR . .
H23E H 0.1609 0.5860 -0.2826 0.070 Uiso 0.35 1 calc PR . .
H23F H 0.1751 0.7020 -0.2030 0.070 Uiso 0.35 1 calc PR . .

loop_
_atom_site_aniso_label
_atom_site_aniso_U_11
_atom_site_aniso_U_22
_atom_site_aniso_U_33
_atom_site_aniso_U_23
_atom_site_aniso_U_13
_atom_site_aniso_U_12
N1 0.0283(7) 0.0390(9) 0.0346(8) 0.0043(7) 0.0157(7) 0.0054(7)
C2 0.0227(8) 0.0271(9) 0.0386(9) -0.0009(8) 0.0134(7) -0.0021(7)
C3 0.0252(9) 0.0411(11) 0.0476(11) -0.0149(9) 0.0147(8) 0.0015(8)
C4 0.0316(10) 0.0547(13) 0.0392(10) -0.0176(9) 0.0147(8) -0.0010(9)
C5 0.0263(9) 0.0455(11) 0.0353(9) -0.0079(8) 0.0121(7) -0.0015(8)
C6 0.0265(9) 0.0432(11) 0.0335(10) 0.0020(8) 0.0146(8) 0.0063(8)
C7 0.0246(9) 0.0264(9) 0.0421(10) 0.0025(8) 0.0168(7) 0.0000(8)
O7 0.0256(7) 0.0405(7) 0.0462(7) -0.0033(6) 0.0128(5) 0.0046(6)
N8 0.0264(8) 0.0337(8) 0.0328(8) 0.0070(6) 0.0127(6) 0.0067(6)
C9 0.0241(9) 0.0444(11) 0.0321(9) 0.0136(8) 0.0147(7) 0.0054(8)
C10 0.0199(8) 0.0451(11) 0.0285(9) 0.0108(8) 0.0092(7) -0.0032(8)
C11 0.0276(9) 0.0662(14) 0.0297(10) 0.0103(9) 0.0108(8) -0.0147(9)
C12 0.0217(9) 0.0913(17) 0.0345(10) 0.0326(12) 0.0074(8) -0.0031(10)
C13 0.0399(11) 0.0844(17) 0.0474(12) 0.0346(12) 0.0259(10) 0.0215(11)
C14 0.0416(11) 0.0584(13) 0.0461(12) 0.0254(10) 0.0263(9) 0.0208(10)
N15 0.0257(8) 0.0360(9) 0.0264(7) 0.0030(6) 0.0092(6) -0.0048(6)
C16 0.0272(9) 0.0334(10) 0.0236(8) -0.0001(7) 0.0121(7) -0.0047(8)
O16 0.0255(6) 0.0372(7) 0.0394(7) 0.0043(5) 0.0115(5) -0.0033(5)
C17 0.0335(9) 0.0359(10) 0.0267(9) -0.0013(7) 0.0151(7) -0.0004(8)
N18 0.0495(10) 0.0353(10) 0.0669(11) 0.0071(8) 0.0263(9) -0.0041(8)
C19 0.0731(16) 0.0396(13) 0.0963(18) 0.0178(12) 0.0482(14) 0.0052(12)
C20 0.0835(17) 0.0402(13) 0.0686(15) 0.0164(11) 0.0393(13) 0.0211(13)
C21 0.0536(14) 0.0583(16) 0.0710(15) 0.0054(12) 0.0140(12) 0.0206(12)
C22 0.0402(11) 0.0394(12) 0.0567(12) 0.0017(10) 0.0116(9) 0.0056(9)
C23A 0.0381(15) 0.0559(19) 0.0248(14) 0.0062(13) 0.0059(12) -0.0141(14)
C23B 0.066(4) 0.044(3) 0.045(3) 0.015(3) 0.036(3) 0.023(3)

loop_
_atom_type_symbol
_atom_type_description
_atom_type_scat_dispersion_real
_atom_type_scat_dispersion_imag
_atom_type_scat_source
C C 0.0033 0.0016 'International Tables Vol C Tables 4.2.6.8 and 6.1.1.4'
H H 0.0000 0.0000 'International Tables Vol C Tables 4.2.6.8 and 6.1.1.4'
N N 0.0061 0.0033 'International Tables Vol C Tables 4.2.6.8 and 6.1.1.4'
O O 0.0106 0.0060 'International Tables Vol C Tables 4.2.6.8 and 6.1.1.4'

loop_
_geom_angle_atom_site_label_1
_geom_angle_atom_site_label_2
_geom_angle_atom_site_label_3
_geom_angle
_geom_angle_site_symmetry_1
_geom_angle_site_symmetry_3
_geom_angle_publ_flag
C2 N1 C6 116.91(14) . . ?
N1 C2 C3 123.19(15) . . ?
N1 C2 C7 116.83(14) . . ?
C3 C2 C7 119.93(14) . . ?
C4 C3 C2 118.71(16) . . ?
C4 C3 H3A 120.6 . . ?
C2 C3 H3A 120.6 . . ?
C5 C4 C3 118.74(16) . . ?
C5 C4 H4A 120.6 . . ?
C3 C4 H4A 120.6 . . ?
C4 C5 C6 118.90(16) . . ?
C4 C5 H5A 120.5 . . ?
C6 C5 H5A 120.5 . . ?
N1 C6 C5 123.52(15) . . ?
N1 C6 H6A 118.2 . . ?
C5 C6 H6A 118.2 . . ?
O7 C7 N8 124.87(15) . . ?
O7 C7 C2 121.34(15) . . ?
N8 C7 C2 113.78(14) . . ?
C7 N8 C9 125.85(14) . . ?
C7 N8 H8 116.5(10) . . ?
C9 N8 H8 117.6(10) . . ?
C14 C9 C10 119.15(16) . . ?
C14 C9 N8 121.68(17) . . ?
C10 C9 N8 119.17(15) . . ?
C11 C10 C9 119.30(16) . . ?
C11 C10 N15 118.13(16) . . ?
C9 C10 N15 122.48(14) . . ?
C12 C11 C10 120.9(2) . . ?
C12 C11 H11A 119.6 . . ?
C10 C11 H11A 119.6 . . ?
C13 C12 C11 119.33(17) . . ?
C13 C12 C23A 115.2(2) . . ?
C11 C12 C23A 125.5(2) . . ?
C14 C13 C12 119.74(19) . . ?
C14 C13 C23B 134.2(3) . . ?
C12 C13 C23B 105.3(3) . . ?
C13 C14 C9 121.6(2) . . ?
C13 C14 H14A 119.2 . . ?
C9 C14 H14A 119.2 . . ?
C16 N15 C10 125.41(14) . . ?
C16 N15 H15 116.5(11) . . ?
C10 N15 H15 117.7(11) . . ?
O16 C16 N15 123.12(15) . . ?
O16 C16 C17 121.23(14) . . ?
N15 C16 C17 115.64(14) . . ?
N18 C17 C22 122.80(17) . . ?
N18 C17 C16 116.78(15) . . ?
C22 C17 C16 120.42(16) . . ?
C17 N18 C19 117.21(18) . . ?
N18 C19 C20 124.1(2) . . ?
N18 C19 H19A 118.0 . . ?
C20 C19 H19A 118.0 . . ?
C19 C20 C21 118.0(2) . . ?
C19 C20 H20A 121.0 . . ?
C21 C20 H20A 121.0 . . ?
C20 C21 C22 119.6(2) . . ?
C20 C21 H21A 120.2 . . ?
C22 C21 H21A 120.2 . . ?
C17 C22 C21 118.2(2) . . ?
C17 C22 H22A 120.9 . . ?
C21 C22 H22A 120.9 . . ?
C12 C23A H23A 109.5 . . ?
C12 C23A H23B 109.5 . . ?
H23A C23A H23B 109.5 . . ?
C12 C23A H23C 109.5 . . ?
H23A C23A H23C 109.5 . . ?
H23B C23A H23C 109.5 . . ?
C13 C23B H23D 109.5 . . ?
C13 C23B H23E 109.5 . . ?
H23D C23B H23E 109.5 . . ?
C13 C23B H23F 109.5 . . ?
H23D C23B H23F 109.5 . . ?
H23E C23B H23F 109.5 . . ?

loop_
_geom_bond_atom_site_label_1
_geom_bond_atom_site_label_2
_geom_bond_distance
_geom_bond_site_symmetry_2
_geom_bond_publ_flag
N1 C2 1.336(2) . ?
N1 C6 1.340(2) . ?
C2 C3 1.381(2) . ?
C2 C7 1.500(2) . ?
C3 C4 1.381(3) . ?
C3 H3A 0.9500 . ?
C4 C5 1.371(2) . ?
C4 H4A 0.9500 . ?
C5 C6 1.374(2) . ?
C5 H5A 0.9500 . ?
C6 H6A 0.9500 . ?
C7 O7 1.2254(19) . ?
C7 N8 1.352(2) . ?
N8 C9 1.416(2) . ?
N8 H8 0.9797(11) . ?
C9 C14 1.386(2) . ?
C9 C10 1.398(3) . ?
C10 C11 1.396(2) . ?
C10 N15 1.423(2) . ?
C11 C12 1.394(3) . ?
C11 H11A 0.9500 . ?
C12 C13 1.389(3) . ?
C12 C23A 1.454(3) . ?
C13 C14 1.381(3) . ?
C13 C23B 1.413(6) . ?
C14 H14A 0.9500 . ?
N15 C16 1.347(2) . ?
N15 H15 0.9797(11) . ?
C16 O16 1.2313(19) . ?
C16 C17 1.493(2) . ?
C17 N18 1.324(2) . ?
C17 C22 1.370(3) . ?
N18 C19 1.334(3) . ?
C19 C20 1.352(3) . ?
C19 H19A 0.9500 . ?
C20 C21 1.360(3) . ?
C20 H20A 0.9500 . ?
C21 C22 1.377(3) . ?
C21 H21A 0.9500 . ?
C22 H22A 0.9500 . ?
C23A H23A 0.9800 . ?
C23A H23B 0.9800 . ?
C23A H23C 0.9800 . ?
C23B H23D 0.9800 . ?
C23B H23E 0.9800 . ?
C23B H23F 0.9800 . ?

loop_
_geom_hbond_atom_site_label_D
_geom_hbond_atom_site_label_H
_geom_hbond_atom_site_label_A
_geom_hbond_distance_DH
_geom_hbond_distance_HA
_geom_hbond_distance_DA
_geom_hbond_angle_DHA
_geom_hbond_site_symmetry_A
N8 H8 O16 0.9797(11) 2.048(12) 2.8355(18) 135.9(13) .
N15 H15 O7 0.9797(11) 2.103(11) 2.9672(18) 146.1(16) 7

loop_
_geom_torsion_atom_site_label_1
_geom_torsion_atom_site_label_2
_geom_torsion_atom_site_label_3
_geom_torsion_atom_site_label_4
_geom_torsion
_geom_torsion_site_symmetry_1
_geom_torsion_site_symmetry_2
_geom_torsion_site_symmetry_3
_geom_torsion_site_symmetry_4
_geom_torsion_publ_flag
C6 N1 C2 C3 0.9(2) . . . . ?
C6 N1 C2 C7 -176.54(14) . . . . ?
N1 C2 C3 C4 -1.5(3) . . . . ?
C7 C2 C3 C4 175.92(16) . . . . ?
C2 C3 C4 C5 0.4(3) . . . . ?
C3 C4 C5 C6 1.1(3) . . . . ?
C2 N1 C6 C5 0.7(3) . . . . ?
C4 C5 C6 N1 -1.7(3) . . . . ?
N1 C2 C7 O7 -178.54(14) . . . . ?
C3 C2 C7 O7 3.9(2) . . . . ?
N1 C2 C7 N8 2.5(2) . . . . ?
C3 C2 C7 N8 -175.11(15) . . . . ?
O7 C7 N8 C9 -3.6(3) . . . . ?
C2 C7 N8 C9 175.34(14) . . . . ?
C7 N8 C9 C14 35.8(2) . . . . ?
C7 N8 C9 C10 -143.62(16) . . . . ?
C14 C9 C10 C11 -0.6(2) . . . . ?
N8 C9 C10 C11 178.79(14) . . . . ?
C14 C9 C10 N15 -177.04(14) . . . . ?
N8 C9 C10 N15 2.4(2) . . . . ?
C9 C10 C11 C12 -1.0(2) . . . . ?
N15 C10 C11 C12 175.54(14) . . . . ?
C10 C11 C12 C13 1.3(2) . . . . ?
C10 C11 C12 C23A -178.80(19) . . . . ?
C11 C12 C13 C14 0.0(3) . . . . ?
C23A C12 C13 C14 -179.85(19) . . . . ?
C11 C12 C13 C23B -171.3(3) . . . . ?
C23A C12 C13 C23B 8.8(3) . . . . ?
C12 C13 C14 C9 -1.7(3) . . . . ?
C23B C13 C14 C9 166.6(4) . . . . ?
C10 C9 C14 C13 2.0(3) . . . . ?
N8 C9 C14 C13 -177.39(16) . . . . ?
C11 C10 N15 C16 125.62(16) . . . . ?
C9 C10 N15 C16 -57.9(2) . . . . ?
C10 N15 C16 O16 3.7(2) . . . . ?
C10 N15 C16 C17 -177.43(13) . . . . ?
O16 C16 C17 N18 176.37(15) . . . . ?
N15 C16 C17 N18 -2.5(2) . . . . ?
O16 C16 C17 C22 -3.1(2) . . . . ?
N15 C16 C17 C22 178.02(15) . . . . ?
C22 C17 N18 C19 0.7(3) . . . . ?
C16 C17 N18 C19 -178.71(17) . . . . ?
C17 N18 C19 C20 0.4(3) . . . . ?
N18 C19 C20 C21 -1.5(4) . . . . ?
C19 C20 C21 C22 1.5(4) . . . . ?
N18 C17 C22 C21 -0.7(3) . . . . ?
C16 C17 C22 C21 178.70(17) . . . . ?
C20 C21 C22 C17 -0.4(3) . . . . ?
